data_2100087
loop_
_publ_author_name
'Richard E. Marsh'

_publ_section_title
;
 Space group <i>P</i>1: an update
;
_journal_issue 3
_journal_name_full 'Acta Crystallographica Section B'
_journal_page_first 359
_journal_page_last 359
_journal_paper_doi 10.1107/S0108768105009651
_journal_volume 61
_journal_year 2005
_chemical_formula_moiety 'C28 H16 Cl2 O2 S2, 2(C6 H6)'
_chemical_formula_sum 'C40 H28 Cl2 O2 S2'
_space_group_crystal_system triclinic
_space_group_IT_number 2
_space_group_name_Hall '-P 1'
_space_group_name_H-M_alt 'P -1'
_symmetry_space_group_name_H-M 'P -1'
_audit_creation_method CRYM
_cell_angle_alpha 82.91
_cell_angle_beta 114.09
_cell_angle_gamma 93.65
_cell_formula_units_Z 1
_cell_length_a 9.9970
_cell_length_b 10.0920
_cell_length_c 9.1300
_cell_volume 834.379
_cod_data_source_file bk0148.cif
_cod_data_source_block TUJGUA
_cod_depositor_comments
;
  Added moiety chemical formula and Z value from Marsh (2005) paper.
  The summary chemical formula is calculated from moiety formula using
  AdHocParser
  (svn://www.crystallography.net/cod-tools/trunk/Formulae/AdHocParser.yp,
  revision 1441.)

  Andrius Merkys
  2013-11-11
;
_cod_original_sg_symbol_H-M P-1
_cod_original_formula_sum 'not given'
_cod_database_code 2100087

loop_
_space_group_symop_id
_space_group_symop_operation_xyz
1 x,y,z
2 -x,-y,-z

loop_
_atom_site_label
_atom_site_fract_x
_atom_site_fract_y
_atom_site_fract_z
_atom_site_type_symbol
S1 0.38440 0.35950 0.12105 S
S2? 0.66425 0.34375 0.03880 S
C1 0.53700 0.45200 0.07850 C
C2 0.63200 0.33950 0.06800 C
C3? 0.43250 0.35200 0.12200 C
C4 0.60050 0.20550 0.12800 C
C5 0.67025 0.08400 0.15550 C
C6 0.62000 -0.02650 0.21550 C
C7 0.49950 -0.02050 0.25450 C
C8 0.42800 0.09800 0.22650 C
C9 0.48000 0.21150 0.16350 C
O1 0.71800 0.37350 0.01400 O
O2? 0.32550 0.39100 0.12250 O
C10 0.62900 0.52950 0.22600 C
C11 0.77650 0.55750 0.26600 C
C12 0.86000 0.62350 0.39850 C
C13 0.79650 0.66200 0.49250 C
C14 0.64900 0.63950 0.45450 C
C15 0.56650 0.57400 0.32150 C
Cl1 0.90275 0.73950 0.66405 Cl
H1 0.75350 0.08000 0.13200 H
H2 0.66600 -0.10750 0.23150 H
H3 0.46750 -0.09650 0.29900 H
H4 0.34600 0.10250 0.24950 H
H5 0.82050 0.53100 0.20250 H
H6 0.95900 0.64200 0.42300 H
H7 0.60550 0.66850 0.51700 H
H8 0.46700 0.55950 0.29550 H
C31 0.05450 0.90400 0.25300 C
C32 -0.00400 0.83050 0.12200 C
C33 0.04850 0.71000 0.12300 C
C34 0.16200 0.66100 0.25100 C
C35 0.22600 0.72550 0.38050 C
C36 0.17650 0.84900 0.38900 C
